data_2228161
loop_
_publ_author_name
'Dillner, Adam J.'
'Lilly, Cassandra P.'
'Knaust, Jacqueline M.'

_publ_section_title
;
 Poly[[tris(\m~2~-4,4'-bipyridine
 <i>N</i>,<i>N</i>'-dioxide)hexanitratodieuropium(III)] dichloromethane
 disolvate]
;
_journal_coeditor_code ZL2302
_journal_issue 9
_journal_name_full 'Acta Crystallographica Section E'
_journal_page_first m1156
_journal_page_last m1157
_journal_paper_doi 10.1107/S1600536810033246
_journal_volume 66
_journal_year 2010
_chemical_formula_iupac '[Eu2 (N O3)6 (C10 H8 N2 O2)3], 2C H2 Cl2'
_chemical_formula_moiety 'C30 H24 N12 O24 Eu2, 2C H2 Cl2'
_chemical_formula_sum 'C32 H28 Cl4 Eu2 N12 O24'
_chemical_formula_weight 1410.38
_chemical_name_systematic
;
poly[[tris(\m~2~-4,4'-bipyridine
<i>N</i>,<i>N</i>'-dioxide)hexanitratodieuropium(III)] dichloromethane
disolvate]
;
_space_group_IT_number 2
_symmetry_cell_setting triclinic
_symmetry_space_group_name_Hall '-P 1'
_symmetry_space_group_name_H-M 'P -1'
_atom_sites_solution_hydrogens geom
_atom_sites_solution_primary direct
_atom_sites_solution_secondary difmap
_audit_creation_method SHELXL-97
_cell_angle_alpha 86.0130(10)
_cell_angle_beta 80.2550(10)
_cell_angle_gamma 78.3920(10)
_cell_formula_units_Z 1
_cell_length_a 7.9841(5)
_cell_length_b 11.5723(7)
_cell_length_c 13.0522(8)
_cell_measurement_reflns_used 9986
_cell_measurement_temperature 100(2)
_cell_measurement_theta_max 31.41
_cell_measurement_theta_min 2.35
_cell_volume 1163.45(12)
_computing_cell_refinement 'SAINT (Bruker, 2009)'
_computing_data_collection 'APEX2 (Bruker, 2009)'
_computing_data_reduction 'SAINT (Bruker, 2009)'
_computing_molecular_graphics 'X-SEED (Barbour, 2001)'
_computing_publication_material 'X-SEED (Barbour, 2001)'
_computing_structure_refinement 'SHELXL97 (Sheldrick, 2008)'
_computing_structure_solution 'SHELXS97 (Sheldrick, 2008)'
_diffrn_ambient_temperature 100(2)
_diffrn_measured_fraction_theta_full 0.998
_diffrn_measured_fraction_theta_max 0.903
_diffrn_measurement_device_type 'Bruker SMART APEX CCD'
_diffrn_measurement_method '\w scans'
_diffrn_radiation_monochromator graphite
_diffrn_radiation_source 'fine-focus sealed tube'
_diffrn_radiation_type MoK\a
_diffrn_radiation_wavelength 0.71073
_diffrn_reflns_av_R_equivalents 0.0147
_diffrn_reflns_av_sigmaI/netI 0.0216
_diffrn_reflns_limit_h_max 11
_diffrn_reflns_limit_h_min -11
_diffrn_reflns_limit_k_max 16
_diffrn_reflns_limit_k_min -16
_diffrn_reflns_limit_l_max 18
_diffrn_reflns_limit_l_min -18
_diffrn_reflns_number 13873
_diffrn_reflns_theta_full 25.00
_diffrn_reflns_theta_max 31.53
_diffrn_reflns_theta_min 1.58
_exptl_absorpt_coefficient_mu 3.001
_exptl_absorpt_correction_T_max 0.383
_exptl_absorpt_correction_T_min 0.278
_exptl_absorpt_correction_type multi-scan
_exptl_absorpt_process_details '(SADABS; Bruker, 2009)'
_exptl_crystal_colour colourless
_exptl_crystal_density_diffrn 2.013
_exptl_crystal_density_method 'not measured'
_exptl_crystal_description Block
_exptl_crystal_F_000 690
_exptl_crystal_size_max 0.44
_exptl_crystal_size_mid 0.38
_exptl_crystal_size_min 0.32
_refine_diff_density_max 1.299
_refine_diff_density_min -0.899
_refine_ls_extinction_method none
_refine_ls_goodness_of_fit_ref 1.055
_refine_ls_hydrogen_treatment constr
_refine_ls_matrix_type full
_refine_ls_number_parameters 334
_refine_ls_number_reflns 7017
_refine_ls_number_restraints 0
_refine_ls_restrained_S_all 1.055
_refine_ls_R_factor_all 0.0207
_refine_ls_R_factor_gt 0.0196
_refine_ls_shift/su_max 0.004
_refine_ls_shift/su_mean 0.000
_refine_ls_structure_factor_coef Fsqd
_refine_ls_weighting_details 'calc w=1/[\s^2^(Fo^2^)+(0.0274P)^2^+0.6833P] where P=(Fo^2^+2Fc^2^)/3'
_refine_ls_weighting_scheme calc
_refine_ls_wR_factor_gt 0.0492
_refine_ls_wR_factor_ref 0.0498
_reflns_number_gt 6748
_reflns_number_total 7017
_reflns_threshold_expression I>2\s(I)
_cod_data_source_file zl2302.cif
_cod_data_source_block I
_cod_database_code 2228161
_cod_database_fobs_code 2228161

loop_
_symmetry_equiv_pos_as_xyz
'x, y, z'
'-x, -y, -z'

loop_
_atom_site_type_symbol
_atom_site_label
_atom_site_fract_x
_atom_site_fract_y
_atom_site_fract_z
_atom_site_U_iso_or_equiv
_atom_site_adp_type
_atom_site_calc_flag
_atom_site_refinement_flags
_atom_site_occupancy
_atom_site_disorder_assembly
_atom_site_disorder_group
Eu Eu1 0.777642(10) 0.833489(7) 0.717497(6) 0.01106(3) Uani d . 1 . .
O O1 1.02598(16) 0.82745(11) 0.59308(10) 0.0154(2) Uani d . 1 . .
O O2 0.95680(16) 0.87385(12) 0.83140(9) 0.0161(2) Uani d . 1 . .
O O3 0.62858(17) 0.87321(12) 0.57648(9) 0.0171(2) Uani d . 1 . .
O O4 0.80290(19) 0.63688(12) 0.64041(12) 0.0232(3) Uani d . 1 . .
O O5 0.95209(19) 0.63704(12) 0.76308(11) 0.0220(3) Uani d . 1 . .
O O6 0.9737(2) 0.47449(13) 0.68284(15) 0.0332(4) Uani d . 1 . .
O O7 0.48093(17) 0.79129(13) 0.77651(10) 0.0201(3) Uani d . 1 . .
O O8 0.64275(17) 0.77354(13) 0.89511(10) 0.0202(3) Uani d . 1 . .
O O9 0.37320(17) 0.75544(13) 0.93758(11) 0.0227(3) Uani d . 1 . .
O O10 0.80793(18) 1.04165(12) 0.66196(10) 0.0194(3) Uani d . 1 . .
O O11 0.59940(17) 1.02059(12) 0.78740(11) 0.0195(3) Uani d . 1 . .
O O12 0.6447(3) 1.19617(15) 0.73702(16) 0.0456(5) Uani d . 1 . .
N N1 1.15666(18) 0.73751(13) 0.56743(11) 0.0133(3) Uani d . 1 . .
N N2 0.92011(18) 0.86855(13) 0.93519(11) 0.0132(3) Uani d . 1 . .
N N3 0.69461(19) 0.86783(13) 0.47577(11) 0.0137(3) Uani d . 1 . .
N N4 0.9118(2) 0.57887(14) 0.69524(14) 0.0197(3) Uani d . 1 . .
N N5 0.49525(19) 0.77188(13) 0.87204(12) 0.0150(3) Uani d . 1 . .
N N6 0.6829(2) 1.08969(14) 0.72861(13) 0.0205(3) Uani d . 1 . .
C C1 1.1740(3) 0.68713(17) 0.47511(14) 0.0203(4) Uani d . 1 . .
H H1 1.0935 0.7159 0.4290 0.024 Uiso calc R 1 . .
C C2 1.3082(3) 0.59415(17) 0.44756(14) 0.0206(4) Uani d . 1 . .
H H2 1.3193 0.5593 0.3824 0.025 Uiso calc R 1 . .
C C3 1.4281(2) 0.55034(15) 0.51380(13) 0.0136(3) Uani d . 1 . .
C C4 1.4069(2) 0.60727(17) 0.60769(14) 0.0183(3) Uani d . 1 . .
H H4 1.4871 0.5816 0.6545 0.022 Uiso calc R 1 . .
C C5 1.2711(2) 0.69995(17) 0.63285(14) 0.0188(3) Uani d . 1 . .
H H5 1.2582 0.7376 0.6969 0.023 Uiso calc R 1 . .
C C6 0.9832(2) 0.76980(16) 0.98827(14) 0.0158(3) Uani d . 1 . .
H H6 1.0515 0.7039 0.9517 0.019 Uiso calc R 1 . .
C C7 0.9489(2) 0.76417(16) 1.09564(14) 0.0162(3) Uani d . 1 . .
H H7 0.9927 0.6941 1.1327 0.019 Uiso calc R 1 . .
C C8 0.8500(2) 0.86102(15) 1.14977(13) 0.0130(3) Uani d . 1 . .
C C9 0.7874(2) 0.96184(15) 1.09182(13) 0.0147(3) Uani d . 1 . .
H H9 0.7201 1.0294 1.1265 0.018 Uiso calc R 1 . .
C C10 0.8226(2) 0.96384(15) 0.98487(13) 0.0151(3) Uani d . 1 . .
H H10 0.7784 1.0323 0.9459 0.018 Uiso calc R 1 . .
C C11 0.7453(2) 0.96291(16) 0.42433(13) 0.0166(3) Uani d . 1 . .
H H11 0.7435 1.0314 0.4610 0.020 Uiso calc R 1 . .
C C12 0.7997(2) 0.96088(16) 0.31839(13) 0.0161(3) Uani d . 1 . .
H H12 0.8336 1.0286 0.2821 0.019 Uiso calc R 1 . .
C C13 0.8053(2) 0.86034(15) 0.26417(13) 0.0126(3) Uani d . 1 . .
C C14 0.7613(3) 0.76130(16) 0.32116(14) 0.0184(3) Uani d . 1 . .
H H14 0.7700 0.6898 0.2872 0.022 Uiso calc R 1 . .
C C15 0.7053(3) 0.76727(17) 0.42647(14) 0.0198(3) Uani d . 1 . .
H H15 0.6739 0.7000 0.4649 0.024 Uiso calc R 1 . .
C C16 0.5593(3) 0.60128(19) 1.10281(18) 0.0274(4) Uani d . 1 . .
H H16A 0.5804 0.6067 1.0258 0.033 Uiso calc R 1 . .
H H16B 0.5400 0.6821 1.1285 0.033 Uiso calc R 1 . .
Cl Cl1 0.74307(7) 0.51437(4) 1.14770(4) 0.02594(10) Uani d . 1 . .
Cl Cl2 0.37189(7) 0.54009(6) 1.14595(5) 0.03328(12) Uani d . 1 . .

loop_
_atom_site_aniso_label
_atom_site_aniso_U_11
_atom_site_aniso_U_22
_atom_site_aniso_U_33
_atom_site_aniso_U_12
_atom_site_aniso_U_13
_atom_site_aniso_U_23
Eu1 0.01154(4) 0.01311(4) 0.00801(4) -0.00167(3) -0.00067(3) -0.00117(3)
O1 0.0136(5) 0.0141(5) 0.0158(6) 0.0005(4) 0.0027(4) -0.0023(4)
O2 0.0181(6) 0.0241(6) 0.0067(5) -0.0068(5) 0.0001(4) -0.0016(4)
O3 0.0172(6) 0.0261(7) 0.0070(5) -0.0033(5) 0.0003(4) -0.0003(5)
O4 0.0248(7) 0.0175(6) 0.0291(7) -0.0008(5) -0.0117(6) -0.0038(5)
O5 0.0253(7) 0.0188(6) 0.0216(7) 0.0000(5) -0.0075(5) -0.0028(5)
O6 0.0305(8) 0.0156(6) 0.0535(11) 0.0042(6) -0.0140(8) -0.0097(7)
O7 0.0183(6) 0.0307(7) 0.0133(6) -0.0089(5) -0.0042(5) 0.0008(5)
O8 0.0147(6) 0.0315(7) 0.0159(6) -0.0088(5) -0.0042(5) 0.0060(5)
O9 0.0154(6) 0.0277(7) 0.0220(7) -0.0046(5) 0.0030(5) 0.0063(5)
O10 0.0206(6) 0.0181(6) 0.0168(6) -0.0015(5) 0.0019(5) -0.0005(5)
O11 0.0192(6) 0.0187(6) 0.0179(6) -0.0011(5) 0.0024(5) -0.0014(5)
O12 0.0585(12) 0.0154(7) 0.0507(12) 0.0006(7) 0.0168(9) -0.0023(7)
N1 0.0121(6) 0.0134(6) 0.0132(6) -0.0018(5) 0.0015(5) -0.0024(5)
N2 0.0126(6) 0.0196(7) 0.0086(6) -0.0060(5) -0.0007(5) -0.0018(5)
N3 0.0141(6) 0.0183(7) 0.0085(6) -0.0026(5) -0.0019(5) 0.0000(5)
N4 0.0167(7) 0.0158(7) 0.0260(8) -0.0026(6) -0.0020(6) -0.0020(6)
N5 0.0141(6) 0.0145(6) 0.0155(7) -0.0026(5) -0.0010(5) 0.0013(5)
N6 0.0234(8) 0.0168(7) 0.0187(7) 0.0001(6) -0.0008(6) -0.0004(6)
C1 0.0230(9) 0.0223(9) 0.0137(8) 0.0040(7) -0.0053(7) -0.0051(7)
C2 0.0232(9) 0.0232(9) 0.0143(8) 0.0023(7) -0.0052(7) -0.0077(7)
C3 0.0141(7) 0.0146(7) 0.0122(7) -0.0036(6) -0.0003(6) -0.0025(6)
C4 0.0157(8) 0.0239(9) 0.0146(8) 0.0005(7) -0.0035(6) -0.0062(7)
C5 0.0161(8) 0.0239(9) 0.0161(8) -0.0005(7) -0.0026(6) -0.0081(7)
C6 0.0159(7) 0.0172(7) 0.0137(7) -0.0018(6) -0.0016(6) -0.0024(6)
C7 0.0172(8) 0.0162(7) 0.0139(7) -0.0006(6) -0.0024(6) -0.0010(6)
C8 0.0129(7) 0.0167(7) 0.0095(7) -0.0035(6) -0.0012(5) -0.0002(6)
C9 0.0161(7) 0.0151(7) 0.0113(7) -0.0002(6) -0.0008(6) -0.0014(6)
C10 0.0171(7) 0.0162(7) 0.0112(7) -0.0025(6) -0.0014(6) 0.0012(6)
C11 0.0213(8) 0.0155(7) 0.0129(7) -0.0038(6) -0.0018(6) -0.0022(6)
C12 0.0210(8) 0.0161(7) 0.0116(7) -0.0058(6) -0.0011(6) -0.0006(6)
C13 0.0120(7) 0.0147(7) 0.0103(7) -0.0010(6) -0.0014(5) -0.0007(6)
C14 0.0277(9) 0.0154(8) 0.0126(8) -0.0049(7) -0.0027(6) -0.0018(6)
C15 0.0292(9) 0.0181(8) 0.0133(8) -0.0087(7) -0.0025(7) 0.0012(6)
C16 0.0267(10) 0.0251(10) 0.0280(10) -0.0022(8) -0.0047(8) 0.0073(8)
Cl1 0.0292(2) 0.0207(2) 0.0281(2) -0.00046(18) -0.01003(19) -0.00127(18)
Cl2 0.0274(2) 0.0405(3) 0.0291(3) -0.0046(2) -0.0018(2) 0.0059(2)

loop_
_atom_type_symbol
_atom_type_description
_atom_type_scat_dispersion_real
_atom_type_scat_dispersion_imag
_atom_type_scat_source
C C 0.0033 0.0016 'International Tables Vol C Tables 4.2.6.8 and 6.1.1.4'
H H 0.0000 0.0000 'International Tables Vol C Tables 4.2.6.8 and 6.1.1.4'
N N 0.0061 0.0033 'International Tables Vol C Tables 4.2.6.8 and 6.1.1.4'
O O 0.0106 0.0060 'International Tables Vol C Tables 4.2.6.8 and 6.1.1.4'
Eu Eu -0.1578 3.6682 'International Tables Vol C Tables 4.2.6.8 and 6.1.1.4'
Cl Cl 0.1484 0.1585 'International Tables Vol C Tables 4.2.6.8 and 6.1.1.4'

loop_
_geom_angle_atom_site_label_1
_geom_angle_atom_site_label_2
_geom_angle_atom_site_label_3
_geom_angle_site_symmetry_1
_geom_angle_site_symmetry_3
_geom_angle
_geom_angle_publ_flag
O3 Eu1 O1 . . 85.10(4) ?
O3 Eu1 O2 . . 154.66(5) ?
O1 Eu1 O2 . . 83.73(4) ?
O3 Eu1 O11 . . 86.31(5) ?
O1 Eu1 O11 . . 122.68(4) ?
O2 Eu1 O11 . . 80.76(5) ?
O3 Eu1 O7 . . 72.54(4) ?
O1 Eu1 O7 . . 151.35(4) ?
O2 Eu1 O7 . . 123.72(4) ?
O11 Eu1 O7 . . 74.46(5) ?
O3 Eu1 O8 . . 123.44(4) ?
O1 Eu1 O8 . . 148.50(4) ?
O2 Eu1 O8 . . 74.50(4) ?
O11 Eu1 O8 . . 76.41(5) ?
O7 Eu1 O8 . . 51.03(4) ?
O3 Eu1 O5 . . 125.27(5) ?
O1 Eu1 O5 . . 79.17(5) ?
O2 Eu1 O5 . . 74.59(5) ?
O11 Eu1 O5 . . 144.99(5) ?
O7 Eu1 O5 . . 99.04(5) ?
O8 Eu1 O5 . . 73.32(5) ?
O3 Eu1 O4 . . 74.83(5) ?
O1 Eu1 O4 . . 78.66(5) ?
O2 Eu1 O4 . . 124.69(5) ?
O11 Eu1 O4 . . 150.55(5) ?
O7 Eu1 O4 . . 78.35(5) ?
O8 Eu1 O4 . . 95.14(5) ?
O5 Eu1 O4 . . 50.81(5) ?
O3 Eu1 O10 . . 76.78(5) ?
O1 Eu1 O10 . . 71.43(4) ?
O2 Eu1 O10 . . 78.12(5) ?
O11 Eu1 O10 . . 51.46(4) ?
O7 Eu1 O10 . . 118.58(5) ?
O8 Eu1 O10 . . 124.05(5) ?
O5 Eu1 O10 . . 141.62(5) ?
O4 Eu1 O10 . . 140.06(5) ?
O3 Eu1 N6 . . 81.12(5) ?
O1 Eu1 N6 . . 96.98(5) ?
O2 Eu1 N6 . . 77.77(5) ?
O11 Eu1 N6 . . 25.77(4) ?
O7 Eu1 N6 . . 96.99(5) ?
O8 Eu1 N6 . . 100.24(5) ?
O5 Eu1 N6 . . 152.34(5) ?
O4 Eu1 N6 . . 155.82(5) ?
O10 Eu1 N6 . . 25.70(4) ?
O3 Eu1 N5 . . 97.96(4) ?
O1 Eu1 N5 . . 164.53(4) ?
O2 Eu1 N5 . . 98.86(4) ?
O11 Eu1 N5 . . 72.75(4) ?
O7 Eu1 N5 . . 25.58(4) ?
O8 Eu1 N5 . . 25.50(4) ?
O5 Eu1 N5 . . 86.78(5) ?
O4 Eu1 N5 . . 87.47(5) ?
O10 Eu1 N5 . . 124.04(4) ?
N6 Eu1 N5 . . 98.47(4) ?
O3 Eu1 N4 . . 100.07(5) ?
O1 Eu1 N4 . . 76.92(4) ?
O2 Eu1 N4 . . 99.44(5) ?
O11 Eu1 N4 . . 160.06(5) ?
O7 Eu1 N4 . . 89.34(5) ?
O8 Eu1 N4 . . 84.39(5) ?
O5 Eu1 N4 . . 25.32(5) ?
O4 Eu1 N4 . . 25.52(5) ?
O10 Eu1 N4 . . 148.34(5) ?
N6 Eu1 N4 . . 173.61(5) ?
N5 Eu1 N4 . . 87.60(4) ?
N1 O1 Eu1 . . 129.42(10) ?
N2 O2 Eu1 . . 125.13(10) ?
N3 O3 Eu1 . . 127.65(10) ?
N4 O4 Eu1 . . 96.59(10) ?
N4 O5 Eu1 . . 96.97(10) ?
N5 O7 Eu1 . . 96.43(10) ?
N5 O8 Eu1 . . 96.46(10) ?
N6 O10 Eu1 . . 95.15(10) ?
N6 O11 Eu1 . . 96.66(10) ?
O1 N1 C5 . . 119.59(14) ?
O1 N1 C1 . . 119.42(15) ?
C5 N1 C1 . . 120.97(15) ?
O2 N2 C6 . . 119.71(14) ?
O2 N2 C10 . . 118.95(14) ?
C6 N2 C10 . . 121.33(15) ?
O3 N3 C11 . . 119.85(14) ?
O3 N3 C15 . . 119.01(15) ?
C11 N3 C15 . . 121.12(15) ?
O6 N4 O5 . . 122.25(17) ?
O6 N4 O4 . . 122.21(17) ?
O5 N4 O4 . . 115.54(15) ?
O6 N4 Eu1 . . 177.07(15) ?
O5 N4 Eu1 . . 57.72(9) ?
O4 N4 Eu1 . . 57.89(9) ?
O9 N5 O8 . . 122.22(16) ?
O9 N5 O7 . . 121.86(15) ?
O8 N5 O7 . . 115.90(14) ?
O9 N5 Eu1 . . 174.99(12) ?
O8 N5 Eu1 . . 58.05(8) ?
O7 N5 Eu1 . . 58.00(8) ?
O12 N6 O10 . . 122.03(18) ?
O12 N6 O11 . . 121.27(17) ?
O10 N6 O11 . . 116.70(15) ?
O12 N6 Eu1 . . 177.57(16) ?
O10 N6 Eu1 . . 59.16(9) ?
O11 N6 Eu1 . . 57.57(9) ?
N1 C1 C2 . . 120.10(17) ?
N1 C1 H1 . . 120.0 ?
C2 C1 H1 . . 120.0 ?
C1 C2 C3 . . 121.05(17) ?
C1 C2 H2 . . 119.5 ?
C3 C2 H2 . . 119.5 ?
C2 C3 C4 . . 116.71(16) ?
C2 C3 C3 . 2_866 121.90(19) ?
C4 C3 C3 . 2_866 121.39(19) ?
C5 C4 C3 . . 120.72(17) ?
C5 C4 H4 . . 119.6 ?
C3 C4 H4 . . 119.6 ?
N1 C5 C4 . . 120.42(16) ?
N1 C5 H5 . . 119.8 ?
C4 C5 H5 . . 119.8 ?
N2 C6 C7 . . 120.21(16) ?
N2 C6 H6 . . 119.9 ?
C7 C6 H6 . . 119.9 ?
C6 C7 C8 . . 120.18(16) ?
C6 C7 H7 . . 119.9 ?
C8 C7 H7 . . 119.9 ?
C7 C8 C9 . . 117.82(15) ?
C7 C8 C13 . 1_556 123.07(15) ?
C9 C8 C13 . 1_556 119.09(15) ?
C10 C9 C8 . . 120.41(16) ?
C10 C9 H9 . . 119.8 ?
C8 C9 H9 . . 119.8 ?
N2 C10 C9 . . 120.05(16) ?
N2 C10 H10 . . 120.0 ?
C9 C10 H10 . . 120.0 ?
N3 C11 C12 . . 119.90(16) ?
N3 C11 H11 . . 120.0 ?
C12 C11 H11 . . 120.0 ?
C11 C12 C13 . . 120.50(16) ?
C11 C12 H12 . . 119.7 ?
C13 C12 H12 . . 119.7 ?
C12 C13 C14 . . 117.84(15) ?
C12 C13 C8 . 1_554 120.62(15) ?
C14 C13 C8 . 1_554 121.50(15) ?
C15 C14 C13 . . 119.88(16) ?
C15 C14 H14 . . 120.1 ?
C13 C14 H14 . . 120.1 ?
N3 C15 C14 . . 120.59(17) ?
N3 C15 H15 . . 119.7 ?
C14 C15 H15 . . 119.7 ?
Cl1 C16 Cl2 . . 111.26(12) ?
Cl1 C16 H16A . . 109.4 ?
Cl2 C16 H16A . . 109.4 ?
Cl1 C16 H16B . . 109.4 ?
Cl2 C16 H16B . . 109.4 ?
H16A C16 H16B . . 108.0 ?

loop_
_geom_bond_atom_site_label_1
_geom_bond_atom_site_label_2
_geom_bond_site_symmetry_2
_geom_bond_distance
_geom_bond_publ_flag
Eu1 O3 . 2.3279(13) ?
Eu1 O1 . 2.3332(12) ?
Eu1 O2 . 2.3579(12) ?
Eu1 O11 . 2.4781(13) ?
Eu1 O7 . 2.4979(13) ?
Eu1 O8 . 2.4994(13) ?
Eu1 O5 . 2.5061(14) ?
Eu1 O4 . 2.5090(14) ?
Eu1 O10 . 2.5137(14) ?
Eu1 N6 . 2.9160(16) ?
Eu1 N5 . 2.9271(15) ?
Eu1 N4 . 2.9424(16) ?
O1 N1 . 1.3331(18) ?
O2 N2 . 1.3365(18) ?
O3 N3 . 1.3316(18) ?
O4 N4 . 1.276(2) ?
O5 N4 . 1.268(2) ?
O6 N4 . 1.220(2) ?
O7 N5 . 1.2717(19) ?
O8 N5 . 1.2680(19) ?
O9 N5 . 1.220(2) ?
O10 N6 . 1.270(2) ?
O11 N6 . 1.276(2) ?
O12 N6 . 1.217(2) ?
N1 C5 . 1.344(2) ?
N1 C1 . 1.349(2) ?
N2 C6 . 1.348(2) ?
N2 C10 . 1.351(2) ?
N3 C11 . 1.345(2) ?
N3 C15 . 1.349(2) ?
C1 C2 . 1.376(3) ?
C1 H1 . 0.9500 ?
C2 C3 . 1.395(2) ?
C2 H2 . 0.9500 ?
C3 C4 . 1.400(2) ?
C3 C3 2_866 1.479(3) ?
C4 C5 . 1.376(2) ?
C4 H4 . 0.9500 ?
C5 H5 . 0.9500 ?
C6 C7 . 1.381(2) ?
C6 H6 . 0.9500 ?
C7 C8 . 1.394(2) ?
C7 H7 . 0.9500 ?
C8 C9 . 1.398(2) ?
C8 C13 1_556 1.475(2) ?
C9 C10 . 1.376(2) ?
C9 H9 . 0.9500 ?
C10 H10 . 0.9500 ?
C11 C12 . 1.378(2) ?
C11 H11 . 0.9500 ?
C12 C13 . 1.393(2) ?
C12 H12 . 0.9500 ?
C13 C14 . 1.395(2) ?
C13 C8 1_554 1.475(2) ?
C14 C15 . 1.374(2) ?
C14 H14 . 0.9500 ?
C15 H15 . 0.9500 ?
C16 Cl1 . 1.767(2) ?
C16 Cl2 . 1.773(2) ?
C16 H16A . 0.9900 ?
C16 H16B . 0.9900 ?

loop_
_geom_hbond_atom_site_label_D
_geom_hbond_atom_site_label_H
_geom_hbond_atom_site_label_A
_geom_hbond_site_symmetry_A
_geom_hbond_distance_DH
_geom_hbond_distance_HA
_geom_hbond_distance_DA
_geom_hbond_angle_DHA
C5 H5 O7 1_655 0.95 2.41 3.081(2) 127.8
C9 H9 O9 2_677 0.95 2.57 3.286(2) 131.9
C12 H12 O2 2_776 0.95 2.44 3.309(2) 151.9
C16 H16B O12 2_677 0.99 2.42 3.242(3) 139.7
C16 H16A O8 . 0.99 2.55 3.307(3) 132.7
C16 H16A O9 . 0.99 2.50 3.086(3) 117.6
